data_1514798
loop_
_publ_author_name
'Chen, Yong-Qiang'
'Li, Guo-Rong'
'Chang, Ze'
'Qu, Yang-Kun'
'Zhang, Ying-Hui'
'Bu, Xian-He'

_publ_section_title
;
 A Cu(i) metal--organic framework with 4-fold helical channels for sensing
 anions
;
_journal_issue 9
_journal_name_full 'Chemical Science'
_journal_page_first 3678
_journal_paper_doi 10.1039/c3sc00057e
_journal_volume 4
_journal_year 2013
_chemical_formula_sum 'C21 H18 Cu N5 O4'
_chemical_formula_weight 467.95
_chemical_name_systematic
;
?
;
_space_group_IT_number 14
_symmetry_cell_setting monoclinic
_symmetry_space_group_name_Hall '-P 2ybc'
_symmetry_space_group_name_H-M 'P 1 21/c 1'
_atom_sites_solution_hydrogens geom
_atom_sites_solution_primary direct
_atom_sites_solution_secondary difmap
_audit_creation_method SHELXL-97
_cell_angle_alpha 90.00
_cell_angle_beta 106.80(3)
_cell_angle_gamma 90.00
_cell_formula_units_Z 4
_cell_length_a 9.876(2)
_cell_length_b 9.2950(19)
_cell_length_c 22.594(6)
_cell_measurement_temperature 293(2)
_cell_measurement_theta_max 25
_cell_measurement_theta_min 3.03
_cell_volume 1985.5(8)
_computing_cell_refinement SMART
_computing_data_collection 'CrystalClear (Rigaku/MSC Inc., 2005)'
_computing_data_reduction 'CrystalClear (Rigaku/MSC Inc., 2005)'
_computing_molecular_graphics 'SHELXTL (Bruker, 1998)'
_computing_publication_material SHELXTL
_computing_structure_refinement 'SHELXL-97 (Sheldrick, 1997)'
_computing_structure_solution 'SHELXS-97 (Sheldrick, 1990)'
_diffrn_ambient_temperature 293(2)
_diffrn_measured_fraction_theta_full 0.997
_diffrn_measured_fraction_theta_max 0.997
_diffrn_measurement_device_type scx-mini
_diffrn_measurement_method '\w scan'
_diffrn_radiation_monochromator graphite
_diffrn_radiation_source 'fine-focus sealed tube'
_diffrn_radiation_type MoK\a
_diffrn_radiation_wavelength 0.71073
_diffrn_reflns_av_R_equivalents 0.1001
_diffrn_reflns_av_sigmaI/netI 0.0880
_diffrn_reflns_limit_h_max 11
_diffrn_reflns_limit_h_min -11
_diffrn_reflns_limit_k_max 11
_diffrn_reflns_limit_k_min -11
_diffrn_reflns_limit_l_max 26
_diffrn_reflns_limit_l_min -26
_diffrn_reflns_number 14909
_diffrn_reflns_theta_full 25.00
_diffrn_reflns_theta_max 25.00
_diffrn_reflns_theta_min 3.03
_exptl_absorpt_coefficient_mu 1.140
_exptl_absorpt_correction_T_max 0.778
_exptl_absorpt_correction_T_min 0.717
_exptl_absorpt_correction_type multi-scan
_exptl_absorpt_process_details 'SADABS (Bruker, 1998)'
_exptl_crystal_colour orange
_exptl_crystal_density_diffrn 1.565
_exptl_crystal_density_method 'not measured'
_exptl_crystal_description BLOCK
_exptl_crystal_F_000 960
_exptl_crystal_size_max 0.30
_exptl_crystal_size_mid 0.28
_exptl_crystal_size_min 0.22
_refine_diff_density_max 0.884
_refine_diff_density_min -0.612
_refine_diff_density_rms 0.082
_refine_ls_extinction_method none
_refine_ls_goodness_of_fit_ref 1.083
_refine_ls_hydrogen_treatment constr
_refine_ls_matrix_type full
_refine_ls_number_parameters 275
_refine_ls_number_reflns 3469
_refine_ls_number_restraints 1
_refine_ls_restrained_S_all 1.083
_refine_ls_R_factor_all 0.1471
_refine_ls_R_factor_gt 0.0938
_refine_ls_shift/su_max 0.000
_refine_ls_shift/su_mean 0.000
_refine_ls_structure_factor_coef Fsqd
_refine_ls_weighting_details 'calc w=1/[\s^2^(Fo^2^)+(0.0689P)^2^+6.1392P] where P=(Fo^2^+2Fc^2^)/3'
_refine_ls_weighting_scheme calc
_refine_ls_wR_factor_gt 0.1930
_refine_ls_wR_factor_ref 0.2174
_reflns_number_gt 2194
_reflns_number_total 3469
_reflns_threshold_expression >2sigma(I)
_cod_data_source_file c3sc00057e.txt
_cod_data_source_block 1
_cod_depositor_comments
;
The following automatic conversions were performed:

'_symmetry_cell_setting' value 'Monoclinic' changed to 'monoclinic'
according to
/usr/data/users/saulius/automatic-downloads/retrospective/RSC/lib/dictionaries/cif_core.dic
dictionary named 'cif_core.dic' version 2.4.2 from
2011-04-26.

'_exptl_absorpt_correction_type' value 'Multi-Scan'
changed to 'multi-scan' according to
/usr/data/users/saulius/automatic-downloads/retrospective/RSC/lib/dictionaries/cif_core.dic
dictionary named 'cif_core.dic' version 2.4.2 from 2011-04-26.

Automatic conversion script
Id: cif_fix_values 2281 2013-09-26 08:29:07Z andrius 
;
_cod_original_cell_volume 1985.6(8)
_cod_original_sg_symbol_H-M 'P 21/c'
_cod_database_code 1514798

loop_
_symmetry_equiv_pos_as_xyz
'x, y, z'
'-x, y+1/2, -z+1/2'
'-x, -y, -z'
'x, -y-1/2, z-1/2'

loop_
_atom_site_label
_atom_site_type_symbol
_atom_site_fract_x
_atom_site_fract_y
_atom_site_fract_z
_atom_site_U_iso_or_equiv
_atom_site_adp_type
_atom_site_occupancy
_atom_site_symmetry_multiplicity
_atom_site_calc_flag
_atom_site_refinement_flags
N5 N 0.9730(9) 0.1378(11) 0.8758(5) 0.0967(17) Uani 1 1 d U
O3 O 1.0551(7) 0.0828(8) 0.9215(3) 0.095(2) Uani 1 1 d U
O2 O 1.0191(7) 0.1959(8) 0.8359(3) 0.100(2) Uani 1 1 d .
Cu1 Cu 0.69374(10) -0.12444(12) 0.84682(4) 0.0672(4) Uani 1 1 d .
N1 N 0.6119(8) -0.0884(8) 0.7567(3) 0.0641(19) Uani 1 1 d .
C1 C 0.4888(10) -0.1435(10) 0.7237(4) 0.073(2) Uani 1 1 d .
H1A H 0.4477 -0.2136 0.7422 0.088 Uiso 1 1 calc R
C4 C 0.6036(8) 0.0570(9) 0.6680(4) 0.059(2) Uani 1 1 d .
H4B H 0.6489 0.1255 0.6504 0.071 Uiso 1 1 calc R
C2 C 0.4183(8) -0.1041(9) 0.6642(4) 0.060(2) Uani 1 1 d .
H2A H 0.3330 -0.1480 0.6436 0.072 Uiso 1 1 calc R
C3 C 0.4751(7) 0.0023(8) 0.6345(3) 0.0470(18) Uani 1 1 d .
C6 C 0.4028(7) 0.0465(7) 0.5694(3) 0.0396(16) Uani 1 1 d .
C9 C 0.3915(6) 0.1935(7) 0.4828(3) 0.0389(16) Uani 1 1 d .
N4 N 0.2826(6) -0.0264(7) 0.5387(3) 0.0518(16) Uani 1 1 d .
C8 C 0.2686(7) 0.1190(8) 0.4507(3) 0.0459(17) Uani 1 1 d .
H8A H 0.2223 0.1441 0.4100 0.055 Uiso 1 1 calc R
C7 C 0.2154(7) 0.0092(7) 0.4783(3) 0.0409(16) Uani 1 1 d .
C11 C 0.0878(7) -0.0771(7) 0.4454(3) 0.0401(16) Uani 1 1 d .
C15 C 0.0037(8) -0.0427(9) 0.3866(3) 0.057(2) Uani 1 1 d .
H15A H 0.0248 0.0362 0.3656 0.069 Uiso 1 1 calc R
C13 C -0.0677(8) -0.2741(8) 0.4433(4) 0.058(2) Uani 1 1 d .
H13A H -0.0921 -0.3521 0.4639 0.070 Uiso 1 1 calc R
C14 C -0.1127(8) -0.1288(9) 0.3599(3) 0.059(2) Uani 1 1 d .
H14A H -0.1702 -0.1026 0.3210 0.071 Uiso 1 1 calc R
N3 N -0.1480(6) -0.2468(7) 0.3861(3) 0.0501(15) Uani 1 1 d .
N2 N 0.5843(6) 0.5108(7) 0.3950(3) 0.0516(16) Uani 1 1 d .
C5 C 0.6650(9) 0.0110(10) 0.7270(4) 0.073(3) Uani 1 1 d .
H5A H 0.7510 0.0524 0.7483 0.087 Uiso 1 1 calc R
C10 C 0.4555(6) 0.1542(6) 0.5423(3) 0.0331(14) Uani 1 1 d .
H10A H 0.5368 0.2022 0.5647 0.040 Uiso 1 1 calc R
C12 C 0.0489(7) -0.1946(8) 0.4740(3) 0.054(2) Uani 1 1 d .
H12A H 0.1013 -0.2200 0.5138 0.065 Uiso 1 1 calc R
C16 C 0.4542(7) 0.3075(8) 0.4528(3) 0.0446(17) Uani 1 1 d .
C17 C 0.3815(8) 0.3718(9) 0.3971(4) 0.058(2) Uani 1 1 d .
H17A H 0.2876 0.3478 0.3781 0.070 Uiso 1 1 calc R
C18 C 0.4487(8) 0.4709(9) 0.3704(4) 0.058(2) Uani 1 1 d .
H18A H 0.3977 0.5127 0.3332 0.070 Uiso 1 1 calc R
C19 C 0.6507(8) 0.4510(9) 0.4491(4) 0.057(2) Uani 1 1 d .
H19A H 0.7433 0.4796 0.4682 0.068 Uiso 1 1 calc R
C20 C 0.5927(8) 0.3510(8) 0.4786(3) 0.0520(19) Uani 1 1 d .
H20A H 0.6461 0.3121 0.5160 0.062 Uiso 1 1 calc R
C21 C 0.0908(14) 0.8663(17) 0.7921(7) 0.152(6) Uani 1 1 d .
H21A H 0.1373 0.8444 0.8347 0.227 Uiso 1 1 calc R
H21B H 0.0123 0.8021 0.7767 0.227 Uiso 1 1 calc R
H21C H 0.0572 0.9637 0.7888 0.227 Uiso 1 1 calc R
O4 O 0.1796(8) 0.8511(10) 0.7599(4) 0.132(3) Uani 1 1 d .
H4A H 0.1269 0.8047 0.7295 0.159 Uiso 1 1 d R
O1 O 0.8478(6) 0.1371(8) 0.8684(3) 0.0967(17) Uani 1 1 d .

loop_
_atom_site_aniso_label
_atom_site_aniso_U_11
_atom_site_aniso_U_22
_atom_site_aniso_U_33
_atom_site_aniso_U_23
_atom_site_aniso_U_13
_atom_site_aniso_U_12
N5 0.051(3) 0.127(5) 0.109(4) 0.001(3) 0.018(3) 0.003(3)
O3 0.080(4) 0.115(6) 0.082(4) 0.005(4) 0.010(4) 0.001(4)
O2 0.080(5) 0.128(6) 0.093(5) 0.013(4) 0.027(4) 0.001(4)
Cu1 0.0595(7) 0.0785(8) 0.0601(7) 0.0097(5) 0.0115(5) 0.0309(6)
N1 0.065(5) 0.073(5) 0.054(4) 0.006(4) 0.016(4) 0.025(4)
C1 0.071(6) 0.071(6) 0.075(6) 0.016(5) 0.018(5) -0.004(5)
C4 0.043(4) 0.073(6) 0.055(5) 0.002(4) 0.006(4) -0.014(4)
C2 0.053(5) 0.067(6) 0.057(5) 0.005(4) 0.009(4) -0.011(4)
C3 0.037(4) 0.052(5) 0.050(4) -0.003(3) 0.010(3) -0.005(3)
C6 0.035(4) 0.032(4) 0.051(4) -0.007(3) 0.011(3) -0.005(3)
C9 0.026(3) 0.043(4) 0.048(4) -0.012(3) 0.012(3) 0.002(3)
N4 0.038(3) 0.054(4) 0.060(4) -0.004(3) 0.009(3) -0.003(3)
C8 0.042(4) 0.049(4) 0.046(4) -0.004(3) 0.012(3) 0.000(4)
C7 0.034(4) 0.033(4) 0.054(4) 0.000(3) 0.010(3) -0.001(3)
C11 0.035(4) 0.031(4) 0.055(4) -0.005(3) 0.013(3) -0.008(3)
C15 0.054(5) 0.062(5) 0.051(5) 0.005(4) 0.008(4) -0.028(4)
C13 0.052(5) 0.055(5) 0.064(5) 0.012(4) 0.009(4) -0.018(4)
C14 0.061(5) 0.065(5) 0.045(4) 0.006(4) 0.005(4) -0.012(4)
N3 0.045(4) 0.051(4) 0.054(4) -0.004(3) 0.013(3) -0.013(3)
N2 0.043(4) 0.059(4) 0.052(4) 0.003(3) 0.012(3) -0.009(3)
C5 0.054(5) 0.089(7) 0.065(6) -0.007(5) 0.001(4) -0.008(5)
C10 0.025(3) 0.029(4) 0.043(4) -0.005(3) 0.007(3) -0.007(3)
C12 0.045(4) 0.062(5) 0.052(5) 0.008(4) 0.009(4) -0.011(4)
C16 0.031(4) 0.044(4) 0.059(5) -0.005(3) 0.013(3) -0.001(3)
C17 0.042(4) 0.065(5) 0.065(5) 0.009(4) 0.010(4) -0.005(4)
C18 0.043(4) 0.064(5) 0.062(5) 0.014(4) 0.006(4) -0.011(4)
C19 0.042(4) 0.058(5) 0.064(5) -0.005(4) 0.006(4) -0.014(4)
C20 0.048(4) 0.048(5) 0.057(5) 0.005(4) 0.010(4) -0.007(4)
C21 0.130(11) 0.192(16) 0.163(13) -0.055(11) 0.090(11) -0.013(11)
O4 0.094(6) 0.163(8) 0.130(7) -0.037(6) 0.015(5) 0.005(6)
O1 0.051(3) 0.127(5) 0.109(4) 0.001(3) 0.018(3) 0.003(3)

loop_
_atom_type_symbol
_atom_type_description
_atom_type_scat_dispersion_real
_atom_type_scat_dispersion_imag
_atom_type_scat_source
C C 0.0033 0.0016 'International Tables Vol C Tables 4.2.6.8 and 6.1.1.4'
H H 0.0000 0.0000 'International Tables Vol C Tables 4.2.6.8 and 6.1.1.4'
Cu Cu 0.3201 1.2651 'International Tables Vol C Tables 4.2.6.8 and 6.1.1.4'
N N 0.0061 0.0033 'International Tables Vol C Tables 4.2.6.8 and 6.1.1.4'
O O 0.0106 0.0060 'International Tables Vol C Tables 4.2.6.8 and 6.1.1.4'

loop_
_geom_angle_atom_site_label_1
_geom_angle_atom_site_label_2
_geom_angle_atom_site_label_3
_geom_angle
_geom_angle_site_symmetry_1
_geom_angle_site_symmetry_3
O1 N5 O3 121.3(10) . .
O1 N5 O2 118.7(10) . .
O3 N5 O2 120.0(8) . .
N3 Cu1 N1 126.8(3) 4_656 .
N3 Cu1 N2 123.4(2) 4_656 4_566
N1 Cu1 N2 109.8(2) . 4_566
C1 N1 C5 114.4(7) . .
C1 N1 Cu1 122.9(6) . .
C5 N1 Cu1 121.9(6) . .
N1 C1 C2 124.7(8) . .
N1 C1 H1A 117.7 . .
C2 C1 H1A 117.7 . .
C5 C4 C3 120.1(8) . .
C5 C4 H4B 119.9 . .
C3 C4 H4B 119.9 . .
C1 C2 C3 119.8(7) . .
C1 C2 H2A 120.1 . .
C3 C2 H2A 120.1 . .
C4 C3 C2 115.5(7) . .
C4 C3 C6 122.9(7) . .
C2 C3 C6 121.5(6) . .
C10 C6 N4 121.7(6) . .
C10 C6 C3 120.8(6) . .
N4 C6 C3 117.5(6) . .
C10 C9 C8 117.6(6) . .
C10 C9 C16 120.4(6) . .
C8 C9 C16 121.9(6) . .
C6 N4 C7 119.0(6) . .
C7 C8 C9 121.1(6) . .
C7 C8 H8A 119.4 . .
C9 C8 H8A 119.4 . .
N4 C7 C8 119.4(6) . .
N4 C7 C11 117.4(6) . .
C8 C7 C11 123.2(6) . .
C12 C11 C15 117.4(6) . .
C12 C11 C7 120.1(6) . .
C15 C11 C7 122.6(6) . .
C11 C15 C14 118.5(7) . .
C11 C15 H15A 120.8 . .
C14 C15 H15A 120.8 . .
N3 C13 C12 124.3(7) . .
N3 C13 H13A 117.8 . .
C12 C13 H13A 117.8 . .
N3 C14 C15 124.7(7) . .
N3 C14 H14A 117.7 . .
C15 C14 H14A 117.7 . .
C13 N3 C14 115.2(6) . .
C13 N3 Cu1 119.7(5) . 4_455
C14 N3 Cu1 125.1(5) . 4_455
C19 N2 C18 115.6(6) . .
C19 N2 Cu1 120.7(5) . 4_565
C18 N2 Cu1 122.8(5) . 4_565
N1 C5 C4 125.4(8) . .
N1 C5 H5A 117.3 . .
C4 C5 H5A 117.3 . .
C6 C10 C9 121.1(6) . .
C6 C10 H10A 119.4 . .
C9 C10 H10A 119.4 . .
C13 C12 C11 119.8(7) . .
C13 C12 H12A 120.1 . .
C11 C12 H12A 120.1 . .
C20 C16 C17 116.5(7) . .
C20 C16 C9 120.5(6) . .
C17 C16 C9 123.0(6) . .
C18 C17 C16 119.8(7) . .
C18 C17 H17A 120.1 . .
C16 C17 H17A 120.1 . .
N2 C18 C17 123.6(7) . .
N2 C18 H18A 118.2 . .
C17 C18 H18A 118.2 . .
N2 C19 C20 124.7(7) . .
N2 C19 H19A 117.7 . .
C20 C19 H19A 117.7 . .
C19 C20 C16 119.8(7) . .
C19 C20 H20A 120.1 . .
C16 C20 H20A 120.1 . .
O4 C21 H21A 109.5 . .
O4 C21 H21B 109.5 . .
H21A C21 H21B 109.5 . .
O4 C21 H21C 109.5 . .
H21A C21 H21C 109.5 . .
H21B C21 H21C 109.5 . .
C21 O4 H4A 98.8 . .

loop_
_geom_bond_atom_site_label_1
_geom_bond_atom_site_label_2
_geom_bond_distance
_geom_bond_site_symmetry_2
N5 O1 1.199(9) .
N5 O3 1.225(10) .
N5 O2 1.243(10) .
Cu1 N3 1.964(6) 4_656
Cu1 N1 1.991(6) .
Cu1 N2 2.037(6) 4_566
N1 C1 1.331(11) .
N1 C5 1.334(10) .
C1 C2 1.373(11) .
C1 H1A 0.9300 .
C4 C5 1.364(11) .
C4 C3 1.374(9) .
C4 H4B 0.9300 .
C2 C3 1.401(10) .
C2 H2A 0.9300 .
C3 C6 1.493(9) .
C6 C10 1.354(9) .
C6 N4 1.369(8) .
C9 C10 1.360(8) .
C9 C8 1.404(9) .
C9 C16 1.486(10) .
N4 C7 1.373(8) .
C8 C7 1.378(9) .
C8 H8A 0.9300 .
C7 C11 1.497(8) .
C11 C12 1.378(9) .
C11 C15 1.385(9) .
C15 C14 1.387(10) .
C15 H15A 0.9300 .
C13 N3 1.331(9) .
C13 C12 1.376(9) .
C13 H13A 0.9300 .
C14 N3 1.340(9) .
C14 H14A 0.9300 .
N3 Cu1 1.964(6) 4_455
N2 C19 1.331(9) .
N2 C18 1.345(9) .
N2 Cu1 2.037(6) 4_565
C5 H5A 0.9300 .
C10 H10A 0.9300 .
C12 H12A 0.9300 .
C16 C20 1.383(9) .
C16 C17 1.389(10) .
C17 C18 1.373(10) .
C17 H17A 0.9300 .
C18 H18A 0.9300 .
C19 C20 1.363(10) .
C19 H19A 0.9300 .
C20 H20A 0.9300 .
C21 O4 1.300(12) .
C21 H21A 0.9600 .
C21 H21B 0.9600 .
C21 H21C 0.9600 .
O4 H4A 0.8499 .

loop_
_geom_torsion_atom_site_label_1
_geom_torsion_atom_site_label_2
_geom_torsion_atom_site_label_3
_geom_torsion_atom_site_label_4
_geom_torsion
_geom_torsion_site_symmetry_1
_geom_torsion_site_symmetry_4
N3 Cu1 N1 C1 104.8(7) 4_656 .
N2 Cu1 N1 C1 -73.5(7) 4_566 .
N3 Cu1 N1 C5 -86.2(7) 4_656 .
N2 Cu1 N1 C5 95.5(7) 4_566 .
C5 N1 C1 C2 -0.3(13) . .
Cu1 N1 C1 C2 169.4(7) . .
N1 C1 C2 C3 -0.8(14) . .
C5 C4 C3 C2 -2.3(11) . .
C5 C4 C3 C6 -179.2(7) . .
C1 C2 C3 C4 2.1(11) . .
C1 C2 C3 C6 179.0(7) . .
C4 C3 C6 C10 -6.4(11) . .
C2 C3 C6 C10 176.9(7) . .
C4 C3 C6 N4 173.3(7) . .
C2 C3 C6 N4 -3.4(10) . .
C10 C6 N4 C7 1.2(9) . .
C3 C6 N4 C7 -178.5(6) . .
C10 C9 C8 C7 -0.5(10) . .
C16 C9 C8 C7 177.1(6) . .
C6 N4 C7 C8 -1.3(9) . .
C6 N4 C7 C11 177.5(6) . .
C9 C8 C7 N4 1.0(10) . .
C9 C8 C7 C11 -177.7(6) . .
N4 C7 C11 C12 -5.3(9) . .
C8 C7 C11 C12 173.4(7) . .
N4 C7 C11 C15 173.8(7) . .
C8 C7 C11 C15 -7.5(10) . .
C12 C11 C15 C14 -0.7(11) . .
C7 C11 C15 C14 -179.8(7) . .
C11 C15 C14 N3 -2.2(12) . .
C12 C13 N3 C14 -3.5(12) . .
C12 C13 N3 Cu1 177.1(6) . 4_455
C15 C14 N3 C13 4.2(11) . .
C15 C14 N3 Cu1 -176.4(6) . 4_455
C1 N1 C5 C4 0.1(13) . .
Cu1 N1 C5 C4 -169.8(7) . .
C3 C4 C5 N1 1.3(14) . .
N4 C6 C10 C9 -0.7(10) . .
C3 C6 C10 C9 178.9(6) . .
C8 C9 C10 C6 0.4(9) . .
C16 C9 C10 C6 -177.3(6) . .
N3 C13 C12 C11 0.7(12) . .
C15 C11 C12 C13 1.4(11) . .
C7 C11 C12 C13 -179.5(7) . .
C10 C9 C16 C20 15.4(10) . .
C8 C9 C16 C20 -162.1(7) . .
C10 C9 C16 C17 -167.1(7) . .
C8 C9 C16 C17 15.4(10) . .
C20 C16 C17 C18 1.1(11) . .
C9 C16 C17 C18 -176.4(7) . .
C19 N2 C18 C17 -2.1(12) . .
Cu1 N2 C18 C17 166.9(6) 4_565 .
C16 C17 C18 N2 0.2(13) . .
C18 N2 C19 C20 2.7(12) . .
Cu1 N2 C19 C20 -166.5(6) 4_565 .
N2 C19 C20 C16 -1.5(12) . .
C17 C16 C20 C19 -0.5(11) . .
C9 C16 C20 C19 177.1(7) . .
